data_7219780
loop_
_publ_author_name
'Clegg, William'
'Holcroft, James M.'
'Martin, Nicola C.'

_publ_section_title
;
 Copper pyromellitates: a complex story
;
_journal_issue 14
_journal_name_full CrystEngComm
_journal_page_first 2857
_journal_paper_doi 10.1039/C5CE00470E
_journal_volume 17
_journal_year 2015
_chemical_formula_moiety '4 C6 H16 N +,C24 H16 Cu2 O18 4-'
_chemical_formula_sum 'C48 H80 Cu2 N4 O18'
_chemical_formula_weight 1128.24
_chemical_name_systematic
;
 ?
;
_space_group_crystal_system triclinic
_space_group_IT_number 2
_space_group_name_Hall '-P 1'
_space_group_name_H-M_alt 'P -1'
_symmetry_space_group_name_Hall '-P 1'
_symmetry_space_group_name_H-M 'P -1'
_atom_sites_solution_hydrogens mixed
_atom_sites_solution_primary heavy
_atom_sites_solution_secondary difmap
_audit_creation_method SHELXL-2014/7
_audit_update_record
;
2015-01-16 deposited with the CCDC.
2015-02-02 downloaded from the CCDC.
;
_cell_angle_alpha 80.130(2)
_cell_angle_beta 66.441(2)
_cell_angle_gamma 71.052(2)
_cell_formula_units_Z 1
_cell_length_a 11.3114(10)
_cell_length_b 11.5464(10)
_cell_length_c 11.7074(11)
_cell_measurement_reflns_used 4477
_cell_measurement_temperature 160(2)
_cell_measurement_theta_max 28.71
_cell_measurement_theta_min 2.22
_cell_volume 1324.1(2)
_computing_cell_refinement 'local programs'
_computing_data_collection 'Bruker SMART'
_computing_data_reduction 'Bruker SAINT'
_computing_molecular_graphics 'Bruker SHELXTL'
_computing_publication_material 'SHELXL and local programs'
_computing_structure_refinement SHELXL-2014/7
_computing_structure_solution 'Bruker SHELXTL'
_diffrn_ambient_temperature 160(2)
_diffrn_measured_fraction_theta_full 0.981
_diffrn_measured_fraction_theta_max 0.981
_diffrn_measurement_device_type 'Bruker SMART CCD diffractometer'
_diffrn_measurement_method 'narrow-frame \w scans'
_diffrn_radiation_type MoK\a
_diffrn_radiation_wavelength 0.71073
_diffrn_reflns_av_R_equivalents 0.0493
_diffrn_reflns_av_unetI/netI 0.1036
_diffrn_reflns_Laue_measured_fraction_full 0.981
_diffrn_reflns_Laue_measured_fraction_max 0.981
_diffrn_reflns_limit_h_max 13
_diffrn_reflns_limit_h_min -12
_diffrn_reflns_limit_k_max 13
_diffrn_reflns_limit_k_min -13
_diffrn_reflns_limit_l_max 13
_diffrn_reflns_limit_l_min -13
_diffrn_reflns_number 7999
_diffrn_reflns_point_group_measured_fraction_full 0.981
_diffrn_reflns_point_group_measured_fraction_max 0.981
_diffrn_reflns_theta_full 24.999
_diffrn_reflns_theta_max 24.998
_diffrn_reflns_theta_min 1.867
_diffrn_source 'fine-focus sealed tube'
_exptl_absorpt_coefficient_mu 0.878
_exptl_absorpt_correction_T_max 0.920
_exptl_absorpt_correction_T_min 0.720
_exptl_absorpt_correction_type multi-scan
_exptl_absorpt_process_details SADABS
_exptl_crystal_colour blue
_exptl_crystal_density_diffrn 1.415
_exptl_crystal_density_method 'not measured'
_exptl_crystal_description needle
_exptl_crystal_F_000 598
_exptl_crystal_recrystallization_method 'Obtained direct from slow diffusion synthesis'
_exptl_crystal_size_max 0.400
_exptl_crystal_size_mid 0.100
_exptl_crystal_size_min 0.100
_refine_diff_density_max 1.303
_refine_diff_density_min -1.320
_refine_diff_density_rms 0.136
_refine_ls_extinction_method none
_refine_ls_goodness_of_fit_ref 0.984
_refine_ls_hydrogen_treatment mixed
_refine_ls_matrix_type full
_refine_ls_number_parameters 362
_refine_ls_number_reflns 4562
_refine_ls_number_restraints 512
_refine_ls_restrained_S_all 0.980
_refine_ls_R_factor_all 0.1086
_refine_ls_R_factor_gt 0.0735
_refine_ls_shift/su_max 0.000
_refine_ls_shift/su_mean 0.000
_refine_ls_structure_factor_coef Fsqd
_refine_ls_weighting_details 'w=1/[\s^2^(Fo^2^)+(0.1174P)^2^] where P=(Fo^2^+2Fc^2^)/3'
_refine_ls_weighting_scheme calc
_refine_ls_wR_factor_gt 0.1753
_refine_ls_wR_factor_ref 0.1927
_reflns_Friedel_coverage 0.000
_reflns_number_gt 3103
_reflns_number_total 4562
_reflns_threshold_expression 'I > 2\s(I)'
_cod_data_source_file c5ce00470e2.cif
_cod_data_source_block wc1
_cod_depositor_comments 'Adding full bibliography for 7219775--7219784.cif.'
_cod_database_code 7219780
_shelx_shelxl_version_number 2014/7
_shelx_space_group_comment
;
The symmetry employed for this shelxl refinement is uniquely defined
by the following loop, which should always be used as a source of
symmetry information in preference to the above space-group names.
They are only intended as comments.
;
_shelx_estimated_absorpt_t_min 0.720
_shelx_estimated_absorpt_t_max 0.917

loop_
_space_group_symop_operation_xyz
'x, y, z'
'-x, -y, -z'

loop_
_atom_site_label
_atom_site_type_symbol
_atom_site_fract_x
_atom_site_fract_y
_atom_site_fract_z
_atom_site_U_iso_or_equiv
_atom_site_adp_type
_atom_site_occupancy
_atom_site_site_symmetry_order
_atom_site_calc_flag
_atom_site_refinement_flags_posn
_atom_site_refinement_flags_adp
_atom_site_refinement_flags_occupancy
_atom_site_disorder_assembly
_atom_site_disorder_group
Cu Cu 0.37128(7) 0.78960(6) 0.63060(6) 0.0179(2) Uani 1 1 d . U . . .
C1 C 0.6217(5) 0.5632(5) 0.6089(5) 0.0171(11) Uani 1 1 d . U . . .
C2 C 0.6571(5) 0.6183(4) 0.4883(5) 0.0159(11) Uani 1 1 d . U . . .
C3 C 0.7229(5) 0.5431(5) 0.3864(5) 0.0169(12) Uani 1 1 d . U . . .
H3 H 0.7521 0.5801 0.3048 0.020 Uiso 1 1 calc R U . . .
C4 C 0.7474(5) 0.4164(5) 0.3995(5) 0.0167(11) Uani 1 1 d . U . . .
C5 C 0.7096(5) 0.3627(4) 0.5203(5) 0.0164(11) Uani 1 1 d . U . . .
C6 C 0.6518(6) 0.4365(5) 0.6214(5) 0.0186(12) Uani 1 1 d . U . . .
H6 H 0.6318 0.3985 0.7029 0.022 Uiso 1 1 calc R U . . .
C7 C 0.5630(5) 0.6307(5) 0.7300(5) 0.0169(11) Uani 1 1 d . U . . .
C8 C 0.6402(6) 0.7561(5) 0.4552(5) 0.0185(12) Uani 1 1 d . U . . .
C9 C 0.8232(6) 0.3477(5) 0.2792(5) 0.0187(12) Uani 1 1 d . U . . .
C10 C 0.7376(6) 0.2256(5) 0.5503(5) 0.0183(12) Uani 1 1 d . U . . .
O1 O 0.6094(4) 0.5830(3) 0.8115(4) 0.0310(10) Uani 1 1 d . U . . .
O2 O 0.4682(4) 0.7293(3) 0.7430(3) 0.0209(9) Uani 1 1 d . U . . .
O3 O 0.7396(4) 0.7851(3) 0.3770(4) 0.0274(10) Uani 1 1 d . U . . .
O4 O 0.5272(4) 0.8312(3) 0.5067(4) 0.0236(9) Uani 1 1 d . U . . .
O5 O 0.9294(4) 0.3691(4) 0.2089(4) 0.0295(10) Uani 1 1 d . U . . .
O6 O 0.7720(4) 0.2758(3) 0.2545(3) 0.0214(9) Uani 1 1 d . U . . .
O7 O 0.7729(4) 0.1843(3) 0.6407(4) 0.0294(10) Uani 1 1 d . U . . .
O8 O 0.7213(4) 0.1578(3) 0.4862(3) 0.0237(9) Uani 1 1 d . U . . .
O9 O 0.2787(4) 0.9777(3) 0.7133(4) 0.0291(10) Uani 1 1 d D U . . .
H9 H 0.281(7) 1.043(3) 0.670(5) 0.044 Uiso 1 1 d D U . . .
C11 C 0.1579(8) 1.0063(6) 0.8158(7) 0.057(2) Uani 1 1 d D U . . .
H11A H 0.1453 1.0850 0.8481 0.068 Uiso 0.606(14) 1 calc R U P A 1
H11B H 0.1611 0.9417 0.8830 0.068 Uiso 0.606(14) 1 calc R U P A 1
H11C H 0.1378 0.9291 0.8581 0.068 Uiso 0.394(14) 1 calc R U P A 2
H11D H 0.0845 1.0530 0.7858 0.068 Uiso 0.394(14) 1 calc R U P A 2
C12 C 0.0458(14) 1.0157(12) 0.7806(15) 0.077(4) Uani 0.606(14) 1 d D U P A 1
H12A H -0.0382 1.0357 0.8534 0.116 Uiso 0.606(14) 1 calc R U P A 1
H12B H 0.0420 1.0804 0.7148 0.116 Uiso 0.606(14) 1 calc R U P A 1
H12C H 0.0578 0.9373 0.7497 0.116 Uiso 0.606(14) 1 calc R U P A 1
C12X C 0.160(2) 1.0773(19) 0.9052(18) 0.074(6) Uani 0.394(14) 1 d D U P A 2
H12D H 0.0727 1.0944 0.9746 0.110 Uiso 0.394(14) 1 calc R U P A 2
H12E H 0.2309 1.0309 0.9370 0.110 Uiso 0.394(14) 1 calc R U P A 2
H12F H 0.1775 1.1548 0.8646 0.110 Uiso 0.394(14) 1 calc R U P A 2
N1 N 0.8030(5) 0.4069(4) 0.8869(4) 0.0237(11) Uani 1 1 d . U . . .
H1 H 0.7288 0.4652 0.8623 0.028 Uiso 1 1 calc R U . . .
C13 C 0.9168(6) 0.3541(6) 0.7713(5) 0.0315(14) Uani 1 1 d . U . . .
H13A H 0.8927 0.2934 0.7407 0.038 Uiso 1 1 calc R U . . .
H13B H 0.9975 0.3105 0.7918 0.038 Uiso 1 1 calc R U . . .
C14 C 0.9498(7) 0.4517(6) 0.6687(6) 0.0404(17) Uani 1 1 d . U . . .
H14A H 0.8694 0.4967 0.6498 0.061 Uiso 1 1 calc R U . . .
H14B H 1.0214 0.4128 0.5936 0.061 Uiso 1 1 calc R U . . .
H14C H 0.9799 0.5087 0.6964 0.061 Uiso 1 1 calc R U . . .
C15 C 0.7495(8) 0.3062(7) 0.9738(6) 0.0477(19) Uani 1 1 d . U . . .
H15A H 0.8267 0.2355 0.9766 0.057 Uiso 1 1 calc R U . . .
H15B H 0.6995 0.3368 1.0591 0.057 Uiso 1 1 calc R U . . .
C16 C 0.6622(8) 0.2644(7) 0.9383(7) 0.052(2) Uani 1 1 d . U . . .
H16A H 0.5821 0.3323 0.9411 0.078 Uiso 1 1 calc R U . . .
H16B H 0.6352 0.1973 0.9961 0.078 Uiso 1 1 calc R U . . .
H16C H 0.7102 0.2352 0.8534 0.078 Uiso 1 1 calc R U . . .
C17 C 0.8451(7) 0.4753(6) 0.9534(6) 0.0344(15) Uani 1 1 d . U . . .
H17A H 0.8970 0.5284 0.8924 0.041 Uiso 1 1 calc R U . . .
H17B H 0.9047 0.4163 0.9933 0.041 Uiso 1 1 calc R U . . .
C18 C 0.7249(9) 0.5540(8) 1.0526(8) 0.070(3) Uani 1 1 d . U . . .
H18A H 0.6673 0.6144 1.0131 0.104 Uiso 1 1 calc R U . . .
H18B H 0.7567 0.5966 1.0952 0.104 Uiso 1 1 calc R U . . .
H18C H 0.6734 0.5017 1.1135 0.104 Uiso 1 1 calc R U . . .
N2 N 0.7130(7) -0.0383(5) 0.7023(5) 0.0531(16) Uani 1 1 d D U . . .
H2 H 0.7406 0.0381 0.6661 0.064 Uiso 1 1 calc R U . . .
C19 C 0.5626(9) -0.0078(8) 0.7263(8) 0.070(2) Uani 1 1 d D U . . .
H19A H 0.5505 0.0101 0.6452 0.084 Uiso 1 1 calc R U . . .
H19B H 0.5311 -0.0806 0.7667 0.084 Uiso 1 1 calc R U . . .
C20 C 0.4778(10) 0.0982(9) 0.8061(9) 0.080(3) Uani 1 1 d D U . . .
H20A H 0.4770 0.0761 0.8910 0.121 Uiso 1 1 calc R U . . .
H20B H 0.3857 0.1201 0.8079 0.121 Uiso 1 1 calc R U . . .
H20C H 0.5145 0.1682 0.7720 0.121 Uiso 1 1 calc R U . . .
C21 C 0.7779(10) -0.1251(7) 0.6035(8) 0.074(2) Uani 1 1 d D U . . .
H21A H 0.7523 -0.2022 0.6342 0.088 Uiso 0.780(14) 1 calc R U P B 1
H21B H 0.7501 -0.0902 0.5317 0.088 Uiso 0.780(14) 1 calc R U P B 1
H21C H 0.8115 -0.0768 0.5251 0.088 Uiso 0.220(14) 1 calc R U P B 2
H21D H 0.7048 -0.1505 0.5981 0.088 Uiso 0.220(14) 1 calc R U P B 2
C22 C 0.9205(10) -0.1484(10) 0.5665(9) 0.059(3) Uani 0.780(14) 1 d D U P B 1
H22A H 0.9676 -0.2067 0.4998 0.088 Uiso 0.780(14) 1 calc R U P B 1
H22B H 0.9446 -0.0715 0.5362 0.088 Uiso 0.780(14) 1 calc R U P B 1
H22C H 0.9468 -0.1830 0.6382 0.088 Uiso 0.780(14) 1 calc R U P B 1
C22X C 0.891(3) -0.241(2) 0.597(3) 0.047(7) Uani 0.220(14) 1 d D U P B 2
H22D H 0.9157 -0.2828 0.5211 0.071 Uiso 0.220(14) 1 calc R U P B 2
H22E H 0.9688 -0.2212 0.5965 0.071 Uiso 0.220(14) 1 calc R U P B 2
H22F H 0.8609 -0.2958 0.6703 0.071 Uiso 0.220(14) 1 calc R U P B 2
C23 C 0.7469(10) -0.0765(7) 0.8165(7) 0.062(2) Uani 1 1 d D U . . .
H23A H 0.7006 -0.0083 0.8741 0.074 Uiso 0.648(14) 1 calc R U P C 1
H23B H 0.8449 -0.0923 0.7927 0.074 Uiso 0.648(14) 1 calc R U P C 1
H23C H 0.7440 -0.1624 0.8395 0.074 Uiso 0.352(14) 1 calc R U P C 2
H23D H 0.6741 -0.0259 0.8848 0.074 Uiso 0.352(14) 1 calc R U P C 2
C24 C 0.7067(15) -0.1911(10) 0.8845(11) 0.061(4) Uani 0.648(14) 1 d D U P C 1
H24A H 0.7312 -0.2118 0.9584 0.091 Uiso 0.648(14) 1 calc R U P C 1
H24B H 0.6094 -0.1755 0.9102 0.091 Uiso 0.648(14) 1 calc R U P C 1
H24C H 0.7538 -0.2595 0.8287 0.091 Uiso 0.648(14) 1 calc R U P C 1
C24X C 0.880(2) -0.069(2) 0.814(2) 0.069(5) Uani 0.352(14) 1 d D U P C 2
H24D H 0.8872 -0.0974 0.8955 0.104 Uiso 0.352(14) 1 calc R U P C 2
H24E H 0.9547 -0.1217 0.7497 0.104 Uiso 0.352(14) 1 calc R U P C 2
H24F H 0.8843 0.0156 0.7952 0.104 Uiso 0.352(14) 1 calc R U P C 2

loop_
_atom_site_aniso_label
_atom_site_aniso_U_11
_atom_site_aniso_U_22
_atom_site_aniso_U_33
_atom_site_aniso_U_23
_atom_site_aniso_U_13
_atom_site_aniso_U_12
Cu 0.0244(4) 0.0033(3) 0.0242(4) -0.0006(2) -0.0086(3) -0.0021(3)
C1 0.020(3) 0.011(2) 0.021(2) -0.0015(18) -0.009(2) -0.003(2)
C2 0.019(3) 0.008(2) 0.022(2) -0.0014(18) -0.008(2) -0.004(2)
C3 0.023(3) 0.010(2) 0.018(3) 0.0010(18) -0.008(2) -0.006(2)
C4 0.019(3) 0.012(2) 0.020(2) -0.0029(18) -0.007(2) -0.003(2)
C5 0.021(3) 0.009(2) 0.022(2) -0.0015(18) -0.009(2) -0.006(2)
C6 0.026(3) 0.009(2) 0.023(3) 0.0009(19) -0.013(2) -0.005(2)
C7 0.021(3) 0.009(2) 0.024(3) -0.0022(19) -0.008(2) -0.008(2)
C8 0.028(3) 0.005(2) 0.024(3) -0.0008(19) -0.012(2) -0.003(2)
C9 0.025(3) 0.007(2) 0.022(3) 0.001(2) -0.009(2) -0.003(2)
C10 0.027(3) 0.008(2) 0.023(3) 0.0020(19) -0.012(2) -0.006(2)
O1 0.042(3) 0.020(2) 0.029(2) -0.0072(17) -0.021(2) 0.0082(19)
O2 0.027(2) 0.0087(18) 0.026(2) -0.0059(15) -0.0124(17) 0.0013(16)
O3 0.030(2) 0.0087(19) 0.035(2) -0.0001(16) -0.0025(18) -0.0070(17)
O4 0.022(2) 0.0090(18) 0.034(2) -0.0011(16) -0.0073(17) -0.0012(15)
O5 0.033(2) 0.024(2) 0.029(2) -0.0071(17) -0.0015(19) -0.0144(19)
O6 0.029(2) 0.0130(19) 0.023(2) -0.0056(15) -0.0061(18) -0.0096(17)
O7 0.053(3) 0.0066(19) 0.037(2) 0.0049(16) -0.029(2) -0.0078(19)
O8 0.036(2) 0.0056(18) 0.034(2) 0.0004(15) -0.0197(19) -0.0047(17)
O9 0.037(2) 0.0030(18) 0.035(2) 0.0004(16) -0.0032(19) -0.0031(17)
C11 0.061(4) 0.023(4) 0.060(4) -0.010(3) 0.012(3) -0.018(3)
C12 0.068(7) 0.035(7) 0.114(10) -0.034(7) -0.015(6) -0.004(6)
C12X 0.081(12) 0.052(10) 0.064(9) -0.021(8) 0.000(8) -0.014(9)
N1 0.028(3) 0.020(2) 0.019(2) 0.0001(18) -0.005(2) -0.007(2)
C13 0.031(3) 0.029(3) 0.030(3) -0.006(2) -0.009(3) -0.002(3)
C14 0.034(4) 0.055(4) 0.030(3) 0.007(3) -0.006(3) -0.020(3)
C15 0.067(5) 0.047(4) 0.033(4) 0.016(3) -0.014(3) -0.037(4)
C16 0.076(5) 0.054(5) 0.038(4) 0.015(3) -0.025(4) -0.037(4)
C17 0.039(4) 0.029(3) 0.038(3) -0.004(3) -0.019(3) -0.007(3)
C18 0.068(5) 0.068(6) 0.072(5) -0.042(5) -0.038(4) 0.017(4)
N2 0.113(5) 0.015(3) 0.043(3) 0.011(2) -0.041(3) -0.025(3)
C19 0.113(6) 0.058(5) 0.081(6) 0.033(4) -0.066(5) -0.058(4)
C20 0.088(6) 0.088(6) 0.089(7) 0.009(5) -0.045(5) -0.046(5)
C21 0.111(6) 0.040(4) 0.075(5) -0.004(4) -0.044(4) -0.015(4)
C22 0.078(6) 0.061(7) 0.052(6) 0.003(5) -0.030(5) -0.033(5)
C22X 0.087(11) 0.025(8) 0.044(11) 0.001(8) -0.035(9) -0.022(8)
C23 0.119(6) 0.033(4) 0.059(4) 0.017(3) -0.055(4) -0.036(4)
C24 0.107(10) 0.034(6) 0.065(7) 0.025(5) -0.055(7) -0.035(6)
C24X 0.125(10) 0.028(10) 0.072(12) 0.004(9) -0.057(9) -0.021(8)

loop_
_atom_type_symbol
_atom_type_description
_atom_type_scat_dispersion_real
_atom_type_scat_dispersion_imag
_atom_type_scat_source
C C 0.0033 0.0016 'International Tables Vol C Tables 4.2.6.8 and 6.1.1.4'
H H 0.0000 0.0000 'International Tables Vol C Tables 4.2.6.8 and 6.1.1.4'
N N 0.0061 0.0033 'International Tables Vol C Tables 4.2.6.8 and 6.1.1.4'
O O 0.0106 0.0060 'International Tables Vol C Tables 4.2.6.8 and 6.1.1.4'
Cu Cu 0.3201 1.2651 'International Tables Vol C Tables 4.2.6.8 and 6.1.1.4'

loop_
_geom_angle_atom_site_label_1
_geom_angle_atom_site_label_2
_geom_angle_atom_site_label_3
_geom_angle
_geom_angle_site_symmetry_1
_geom_angle_site_symmetry_3
O2 Cu O4 89.42(16) . .
O2 Cu O6 89.67(16) . 2_666
O2 Cu O8 177.11(15) . 2_666
O2 Cu O9 91.64(15) . .
O4 Cu O6 171.63(15) . 2_666
O4 Cu O8 90.12(17) . 2_666
O4 Cu O9 93.89(15) . .
O6 Cu O8 90.37(16) 2_666 2_666
O6 Cu O9 94.46(15) 2_666 .
O8 Cu O9 91.23(15) 2_666 .
C2 C1 C6 118.3(5) . .
C2 C1 C7 125.2(5) . .
C6 C1 C7 116.2(5) . .
C1 C2 C3 118.6(5) . .
C1 C2 C8 126.1(4) . .
C3 C2 C8 115.1(5) . .
C2 C3 H3 118.6 . .
C2 C3 C4 122.7(5) . .
H3 C3 C4 118.6 . .
C3 C4 C5 118.0(5) . .
C3 C4 C9 116.1(5) . .
C5 C4 C9 125.8(5) . .
C4 C5 C6 119.3(5) . .
C4 C5 C10 124.3(4) . .
C6 C5 C10 116.2(5) . .
C1 C6 C5 122.9(5) . .
C1 C6 H6 118.5 . .
C5 C6 H6 118.5 . .
C1 C7 O1 117.2(4) . .
C1 C7 O2 119.2(5) . .
O1 C7 O2 123.6(5) . .
C2 C8 O3 116.7(5) . .
C2 C8 O4 118.8(5) . .
O3 C8 O4 124.5(5) . .
C4 C9 O5 116.9(5) . .
C4 C9 O6 119.3(5) . .
O5 C9 O6 123.8(5) . .
C5 C10 O7 117.5(4) . .
C5 C10 O8 120.1(5) . .
O7 C10 O8 122.3(5) . .
Cu O2 C7 124.1(3) . .
Cu O4 C8 125.6(3) . .
Cu O6 C9 126.8(4) 2_666 .
Cu O8 C10 127.2(3) 2_666 .
Cu O9 H9 124(5) . .
Cu O9 C11 122.4(4) . .
H9 O9 C11 105(5) . .
O9 C11 H11A 109.6 . .
O9 C11 H11B 109.6 . .
O9 C11 H11C 108.9 . .
O9 C11 H11D 108.9 . .
O9 C11 C12 110.5(8) . .
O9 C11 C12X 113.3(10) . .
H11A C11 H11B 108.1 . .
H11A C11 C12 109.6 . .
H11B C11 C12 109.6 . .
H11C C11 H11D 107.7 . .
H11C C11 C12X 108.9 . .
H11D C11 C12X 108.9 . .
C11 C12 H12A 109.5 . .
C11 C12 H12B 109.5 . .
C11 C12 H12C 109.5 . .
H12A C12 H12B 109.5 . .
H12A C12 H12C 109.5 . .
H12B C12 H12C 109.5 . .
C11 C12X H12D 109.5 . .
C11 C12X H12E 109.5 . .
C11 C12X H12F 109.5 . .
H12D C12X H12E 109.5 . .
H12D C12X H12F 109.5 . .
H12E C12X H12F 109.5 . .
H1 N1 C13 108.4 . .
H1 N1 C15 108.4 . .
H1 N1 C17 108.4 . .
C13 N1 C15 110.5(5) . .
C13 N1 C17 111.4(5) . .
C15 N1 C17 109.7(5) . .
N1 C13 H13A 109.2 . .
N1 C13 H13B 109.2 . .
N1 C13 C14 112.2(5) . .
H13A C13 H13B 107.9 . .
H13A C13 C14 109.2 . .
H13B C13 C14 109.2 . .
C13 C14 H14A 109.5 . .
C13 C14 H14B 109.5 . .
C13 C14 H14C 109.5 . .
H14A C14 H14B 109.5 . .
H14A C14 H14C 109.5 . .
H14B C14 H14C 109.5 . .
N1 C15 H15A 108.7 . .
N1 C15 H15B 108.7 . .
N1 C15 C16 114.2(6) . .
H15A C15 H15B 107.6 . .
H15A C15 C16 108.7 . .
H15B C15 C16 108.7 . .
C15 C16 H16A 109.5 . .
C15 C16 H16B 109.5 . .
C15 C16 H16C 109.5 . .
H16A C16 H16B 109.5 . .
H16A C16 H16C 109.5 . .
H16B C16 H16C 109.5 . .
N1 C17 H17A 109.2 . .
N1 C17 H17B 109.2 . .
N1 C17 C18 111.9(6) . .
H17A C17 H17B 107.9 . .
H17A C17 C18 109.2 . .
H17B C17 C18 109.2 . .
C17 C18 H18A 109.5 . .
C17 C18 H18B 109.5 . .
C17 C18 H18C 109.5 . .
H18A C18 H18B 109.5 . .
H18A C18 H18C 109.5 . .
H18B C18 H18C 109.5 . .
H2 N2 C19 107.0 . .
H2 N2 C21 107.0 . .
H2 N2 C23 107.0 . .
C19 N2 C21 103.9(6) . .
C19 N2 C23 114.5(6) . .
C21 N2 C23 116.9(6) . .
N2 C19 H19A 108.8 . .
N2 C19 H19B 108.8 . .
N2 C19 C20 113.6(6) . .
H19A C19 H19B 107.7 . .
H19A C19 C20 108.8 . .
H19B C19 C20 108.8 . .
C19 C20 H20A 109.5 . .
C19 C20 H20B 109.5 . .
C19 C20 H20C 109.5 . .
H20A C20 H20B 109.5 . .
H20A C20 H20C 109.5 . .
H20B C20 H20C 109.5 . .
N2 C21 H21A 110.3 . .
N2 C21 H21B 110.3 . .
N2 C21 H21C 105.8 . .
N2 C21 H21D 105.8 . .
N2 C21 C22 107.2(8) . .
N2 C21 C22X 126.1(13) . .
H21A C21 H21B 108.5 . .
H21A C21 C22 110.3 . .
H21B C21 C22 110.3 . .
H21C C21 H21D 106.2 . .
H21C C21 C22X 105.8 . .
H21D C21 C22X 105.8 . .
C21 C22 H22A 109.5 . .
C21 C22 H22B 109.5 . .
C21 C22 H22C 109.5 . .
H22A C22 H22B 109.5 . .
H22A C22 H22C 109.5 . .
H22B C22 H22C 109.5 . .
C21 C22X H22D 109.5 . .
C21 C22X H22E 109.5 . .
C21 C22X H22F 109.5 . .
H22D C22X H22E 109.5 . .
H22D C22X H22F 109.5 . .
H22E C22X H22F 109.5 . .
N2 C23 H23A 109.0 . .
N2 C23 H23B 109.0 . .
N2 C23 H23C 107.5 . .
N2 C23 H23D 107.5 . .
N2 C23 C24 113.0(7) . .
N2 C23 C24X 119.5(10) . .
H23A C23 H23B 107.8 . .
H23A C23 C24 109.0 . .
H23B C23 C24 109.0 . .
H23C C23 H23D 107.0 . .
H23C C23 C24X 107.5 . .
H23D C23 C24X 107.5 . .
C23 C24 H24A 109.5 . .
C23 C24 H24B 109.5 . .
C23 C24 H24C 109.5 . .
H24A C24 H24B 109.5 . .
H24A C24 H24C 109.5 . .
H24B C24 H24C 109.5 . .
C23 C24X H24D 109.5 . .
C23 C24X H24E 109.5 . .
C23 C24X H24F 109.5 . .
H24D C24X H24E 109.5 . .
H24D C24X H24F 109.5 . .
H24E C24X H24F 109.5 . .

loop_
_geom_bond_atom_site_label_1
_geom_bond_atom_site_label_2
_geom_bond_distance
_geom_bond_site_symmetry_2
Cu O2 1.940(4) .
Cu O4 1.927(4) .
Cu O6 1.926(4) 2_666
Cu O8 1.945(4) 2_666
Cu O9 2.278(4) .
C1 C2 1.402(7) .
C1 C6 1.386(7) .
C1 C7 1.533(7) .
C2 C3 1.399(7) .
C2 C8 1.539(7) .
C3 H3 0.950 .
C3 C4 1.391(7) .
C4 C5 1.398(7) .
C4 C9 1.524(7) .
C5 C6 1.386(7) .
C5 C10 1.517(7) .
C6 H6 0.950 .
C7 O1 1.233(6) .
C7 O2 1.267(6) .
C8 O3 1.238(6) .
C8 O4 1.262(6) .
C9 O5 1.231(6) .
C9 O6 1.279(6) .
C10 O7 1.244(6) .
C10 O8 1.271(6) .
O6 Cu 1.926(4) 2_666
O8 Cu 1.945(4) 2_666
O9 H9 0.836(10) .
O9 C11 1.395(8) .
C11 H11A 0.990 .
C11 H11B 0.990 .
C11 H11C 0.990 .
C11 H11D 0.990 .
C11 C12 1.450(14) .
C11 C12X 1.448(16) .
C12 H12A 0.980 .
C12 H12B 0.980 .
C12 H12C 0.980 .
C12X H12D 0.980 .
C12X H12E 0.980 .
C12X H12F 0.980 .
N1 H1 1.000 .
N1 C13 1.497(7) .
N1 C15 1.520(8) .
N1 C17 1.485(7) .
C13 H13A 0.990 .
C13 H13B 0.990 .
C13 C14 1.518(8) .
C14 H14A 0.980 .
C14 H14B 0.980 .
C14 H14C 0.980 .
C15 H15A 0.990 .
C15 H15B 0.990 .
C15 C16 1.445(10) .
C16 H16A 0.980 .
C16 H16B 0.980 .
C16 H16C 0.980 .
C17 H17A 0.990 .
C17 H17B 0.990 .
C17 C18 1.523(9) .
C18 H18A 0.980 .
C18 H18B 0.980 .
C18 H18C 0.980 .
N2 H2 1.000 .
N2 C19 1.537(9) .
N2 C21 1.457(8) .
N2 C23 1.491(8) .
C19 H19A 0.990 .
C19 H19B 0.990 .
C19 C20 1.484(11) .
C20 H20A 0.980 .
C20 H20B 0.980 .
C20 H20C 0.980 .
C21 H21A 0.990 .
C21 H21B 0.990 .
C21 H21C 0.990 .
C21 H21D 0.990 .
C21 C22 1.436(11) .
C21 C22X 1.512(15) .
C22 H22A 0.980 .
C22 H22B 0.980 .
C22 H22C 0.980 .
C22X H22D 0.980 .
C22X H22E 0.980 .
C22X H22F 0.980 .
C23 H23A 0.990 .
C23 H23B 0.990 .
C23 H23C 0.990 .
C23 H23D 0.990 .
C23 C24 1.527(10) .
C23 C24X 1.525(14) .
C24 H24A 0.980 .
C24 H24B 0.980 .
C24 H24C 0.980 .
C24X H24D 0.980 .
C24X H24E 0.980 .
C24X H24F 0.980 .

loop_
_geom_hbond_atom_site_label_D
_geom_hbond_atom_site_label_H
_geom_hbond_atom_site_label_A
_geom_hbond_distance_DH
_geom_hbond_distance_HA
_geom_hbond_distance_DA
_geom_hbond_angle_DHA
_geom_hbond_site_symmetry_A
O9 H9 O3 0.836(10) 1.93(2) 2.734(5) 162(6) 2_676
N1 H1 O1 1.00 1.79 2.784(6) 173 .
N2 H2 O7 1.00 1.79 2.773(7) 166 .
N2 H2 O8 1.00 2.36 3.085(6) 129 .

loop_
_geom_torsion_atom_site_label_1
_geom_torsion_atom_site_label_2
_geom_torsion_atom_site_label_3
_geom_torsion_atom_site_label_4
_geom_torsion
_geom_torsion_site_symmetry_4
C6 C1 C2 C3 -1.0(8) .
C6 C1 C2 C8 -176.1(5) .
C7 C1 C2 C3 173.2(5) .
C7 C1 C2 C8 -1.9(9) .
C1 C2 C3 C4 4.0(8) .
C8 C2 C3 C4 179.6(5) .
C2 C3 C4 C5 -3.0(8) .
C2 C3 C4 C9 -178.6(5) .
C3 C4 C5 C6 -0.9(8) .
C3 C4 C5 C10 -175.8(5) .
C9 C4 C5 C6 174.1(5) .
C9 C4 C5 C10 -0.7(9) .
C4 C5 C6 C1 4.0(8) .
C10 C5 C6 C1 179.2(5) .
C2 C1 C6 C5 -3.0(8) .
C7 C1 C6 C5 -177.7(5) .
C2 C1 C7 O1 -135.8(6) .
C2 C1 C7 O2 46.2(8) .
C6 C1 C7 O1 38.4(7) .
C6 C1 C7 O2 -139.6(5) .
C1 C2 C8 O3 130.4(6) .
C1 C2 C8 O4 -50.8(8) .
C3 C2 C8 O3 -44.9(7) .
C3 C2 C8 O4 133.9(5) .
C3 C4 C9 O5 51.8(7) .
C3 C4 C9 O6 -125.7(5) .
C5 C4 C9 O5 -123.3(6) .
C5 C4 C9 O6 59.2(8) .
C4 C5 C10 O7 139.7(6) .
C4 C5 C10 O8 -42.3(8) .
C6 C5 C10 O7 -35.3(7) .
C6 C5 C10 O8 142.7(5) .
C1 C7 O2 Cu 10.0(7) .
O1 C7 O2 Cu -167.8(4) .
C2 C8 O4 Cu 2.3(7) .
O3 C8 O4 Cu -178.9(4) .
C4 C9 O6 Cu -16.3(7) 2_666
O5 C9 O6 Cu 166.4(4) 2_666
C5 C10 O8 Cu -13.2(7) 2_666
O7 C10 O8 Cu 164.7(4) 2_666
Cu O9 C11 C12 -71.3(9) .
Cu O9 C11 C12X 138.2(11) .
C15 N1 C13 C14 165.5(5) .
C17 N1 C13 C14 -72.3(7) .
C13 N1 C15 C16 -78.5(8) .
C17 N1 C15 C16 158.4(6) .
C13 N1 C17 C18 166.5(6) .
C15 N1 C17 C18 -70.8(7) .
C21 N2 C19 C20 -168.4(7) .
C23 N2 C19 C20 63.0(8) .
C19 N2 C21 C22 174.1(7) .
C19 N2 C21 C22X -136.7(19) .
C23 N2 C21 C22 -58.8(10) .
C23 N2 C21 C22X -10(2) .
C19 N2 C23 C24 60.0(10) .
C19 N2 C23 C24X -160.4(11) .
C21 N2 C23 C24 -61.7(11) .
C21 N2 C23 C24X 77.9(13) .
